data_2200937
loop_
_publ_author_name
'Scholz, Stefan'
'Lerner, Hans-Wolfram'
'Bolte, Michael'

_publ_section_title
;
 Chlorotripyridinecopper(I)
;
_journal_issue 2
_journal_name_full 'Acta Crystallographica Section E'
_journal_page_first m72
_journal_page_last m73
_journal_paper_doi 10.1107/S1600536802001630
_journal_volume 58
_journal_year 2002
_chemical_formula_iupac '[Cu Cl (C5 H5 N)3]'
_chemical_formula_moiety 'C15 H15 Cl Cu N3'
_chemical_formula_sum 'C15 H15 Cl Cu N3'
_chemical_formula_weight 336.29
_chemical_name_systematic ?
_space_group_IT_number 36
_symmetry_cell_setting orthorhombic
_symmetry_space_group_name_Hall 'C 2c -2'
_symmetry_space_group_name_H-M 'C m c 21'
_atom_sites_solution_hydrogens geom
_atom_sites_solution_primary direct
_atom_sites_solution_secondary difmap
_audit_creation_method SHELXL-97
_cell_angle_alpha 90.00
_cell_angle_beta 90.00
_cell_angle_gamma 90.00
_cell_formula_units_Z 4
_cell_length_a 14.349(2)
_cell_length_b 9.831(2)
_cell_length_c 11.685(2)
_cell_measurement_reflns_used 4339
_cell_measurement_temperature 173(2)
_cell_measurement_theta_max 25.1
_cell_measurement_theta_min 4.2
_cell_volume 1648.3(5)
_computing_cell_refinement X-AREA
_computing_data_collection 'X-AREA (Stoe & Cie, 2001)'
_computing_data_reduction X-AREA
_computing_molecular_graphics 'XP in SHELXTL-Plus (Sheldrick, 1991)'
_computing_structure_refinement 'SHELXL97 (Sheldrick, 1997) '
_computing_structure_solution 'SHELXS97 (Sheldrick, 1990) '
_diffrn_ambient_temperature 173(2)
_diffrn_measured_fraction_theta_full .976
_diffrn_measured_fraction_theta_max .976
_diffrn_measurement_device_type 'Stoe IPDS II two-circle'
_diffrn_measurement_method \w
_diffrn_radiation_monochromator graphite
_diffrn_radiation_source 'fine-focus sealed tube'
_diffrn_radiation_type MoK\a
_diffrn_radiation_wavelength .71073
_diffrn_reflns_av_R_equivalents .0863
_diffrn_reflns_av_sigmaI/netI .0976
_diffrn_reflns_limit_h_max 15
_diffrn_reflns_limit_h_min -17
_diffrn_reflns_limit_k_max 11
_diffrn_reflns_limit_k_min -11
_diffrn_reflns_limit_l_max 13
_diffrn_reflns_limit_l_min -13
_diffrn_reflns_number 6254
_diffrn_reflns_theta_full 25.24
_diffrn_reflns_theta_max 25.24
_diffrn_reflns_theta_min 4.15
_diffrn_standards_decay_% 0
_diffrn_standards_interval_time 0
_diffrn_standards_number 0
_exptl_absorpt_coefficient_mu 1.480
_exptl_absorpt_correction_T_max .9710
_exptl_absorpt_correction_T_min .7178
_exptl_absorpt_correction_type empirical
_exptl_absorpt_process_details '(MULABS; Spek, 1990; Blessing, 1995)'
_exptl_crystal_colour 'pale yellow'
_exptl_crystal_density_diffrn 1.355
_exptl_crystal_density_method 'not measured'
_exptl_crystal_description needle
_exptl_crystal_F_000 688
_exptl_crystal_size_max .24
_exptl_crystal_size_mid .04
_exptl_crystal_size_min .02
_refine_diff_density_max .359
_refine_diff_density_min -.544
_refine_ls_abs_structure_details '(Flack, 1983)'
_refine_ls_abs_structure_Flack .05(4)
_refine_ls_extinction_method none
_refine_ls_goodness_of_fit_ref .944
_refine_ls_hydrogen_treatment constr
_refine_ls_matrix_type full
_refine_ls_number_parameters 103
_refine_ls_number_reflns 1518
_refine_ls_number_restraints 1
_refine_ls_restrained_S_all .944
_refine_ls_R_factor_all .0697
_refine_ls_R_factor_gt .0484
_refine_ls_shift/su_max <0.001
_refine_ls_shift/su_mean .000
_refine_ls_structure_factor_coef Fsqd
_refine_ls_weighting_details 'calc w = 1/[\s^2^(Fo^2^)+(0.0115P)^2^] where P = (Fo^2^+2Fc^2^)/3'
_refine_ls_weighting_scheme calc
_refine_ls_wR_factor_gt .0693
_refine_ls_wR_factor_ref .0748
_reflns_number_gt 1199
_reflns_number_total 1518
_reflns_threshold_expression I>2\s(I)
_cod_data_source_file na6134.cif
_cod_data_source_block I
_cod_depositor_comments
;
The following automatic conversions were performed:
'_symmetry_cell_setting' value 'Orthorhombic' changed to 'orthorhombic'
according to '/home/saulius/struct/CIF-dictionaries/cif_core.dic'
dictionary named 'cif_core.dic' version 2.4.1 from 2010-06-29.

Automatic conversion script
Id: cif_fix_enum 1527 2010-12-29 10:47:43Z saulius 

The following automatic conversions were performed:

'_symmetry_cell_setting' value 'Orthorhombic' changed to
'orthorhombic' according to
/home/saulius/struct/CIF-dictionaries/cif_core.dic dictionary named
'cif_core.dic' version 2.4.1 from 2010-06-29.

Automatic conversion script
Id: cif_fix_values 1715 2011-07-08 13:25:40Z adriana 
;
_cod_database_code 2200937
_cod_database_fobs_code 2200937

loop_
_symmetry_equiv_pos_as_xyz
'x, y, z'
'-x, -y, z+1/2'
'x, -y, z+1/2'
'-x, y, z'
'x+1/2, y+1/2, z'
'-x+1/2, -y+1/2, z+1/2'
'x+1/2, -y+1/2, z+1/2'
'-x+1/2, y+1/2, z'

loop_
_atom_site_label
_atom_site_fract_x
_atom_site_fract_y
_atom_site_fract_z
_atom_site_U_iso_or_equiv
_atom_site_adp_type
_atom_site_calc_flag
_atom_site_refinement_flags
_atom_site_occupancy
_atom_site_disorder_assembly
_atom_site_disorder_group
_atom_site_type_symbol
Cu1 .5000 .57884(9) .61232(7) .0317(2) Uani d S 1 . . Cu
Cl1 .5000 .7106(3) .4374(2) .0337(6) Uani d S 1 . . Cl
N1 .6199(2) .4684(3) .6048(6) .0334(9) Uani d . 1 . . N
C2 .6437(5) .3805(6) .6859(6) .0473(17) Uani d . 1 . . C
H2 .6034 .3704 .7499 .057 Uiso calc R 1 . . H
C3 .7239(5) .3032(8) .6822(7) .066(2) Uani d . 1 . . C
H3 .7381 .2421 .7427 .080 Uiso calc R 1 . . H
C4 .7830(5) .3153(7) .5902(10) .068(3) Uani d . 1 . . C
H4 .8376 .2610 .5849 .081 Uiso calc R 1 . . H
C5 .7615(5) .4071(8) .5062(7) .056(2) Uani d . 1 . . C
H5 .8022 .4202 .4431 .067 Uiso calc R 1 . . H
C6 .6780(4) .4822(6) .5149(5) .0380(15) Uani d . 1 . . C
H6 .6623 .5442 .4556 .046 Uiso calc R 1 . . H
N11 .5000 .7206(8) .7418(6) .0290(19) Uani d S 1 . . N
C12 .5000 .6851(9) .8522(8) .040(2) Uani d S 1 . . C
H12 .5000 .5911 .8712 .048 Uiso calc SR 1 . . H
C13 .5000 .7795(8) .9398(9) .043(2) Uani d S 1 . . C
H13 .5000 .7512 1.0175 .052 Uiso calc SR 1 . . H
C14 .5000 .9190(10) .9109(7) .050(2) Uani d S 1 . . C
H14 .5000 .9860 .9695 .060 Uiso calc SR 1 . . H
C15 .5000 .9570(8) .8004(9) .053(3) Uani d S 1 . . C
H15 .5000 1.0503 .7792 .064 Uiso calc SR 1 . . H
C16 .5000 .8536(8) .7173(8) .043(2) Uani d S 1 . . C
H16 .5000 .8796 .6390 .052 Uiso calc SR 1 . . H

loop_
_atom_site_aniso_label
_atom_site_aniso_U_11
_atom_site_aniso_U_22
_atom_site_aniso_U_33
_atom_site_aniso_U_12
_atom_site_aniso_U_13
_atom_site_aniso_U_23
Cu1 .0294(5) .0294(4) .0363(5) .000 .000 -.0037(7)
Cl1 .0415(15) .0273(11) .0324(13) .000 .000 .0023(13)
N1 .032(2) .0317(18) .037(2) .0011(14) .007(3) .000(3)
C2 .041(4) .050(4) .051(4) .010(3) .007(3) .006(3)
C3 .055(5) .067(5) .077(6) .029(4) -.008(4) .015(4)
C4 .035(3) .062(4) .107(9) .019(3) .001(6) -.006(6)
C5 .030(4) .073(5) .065(5) .004(4) .016(3) -.019(5)
C6 .026(3) .043(3) .046(4) .001(3) .004(3) -.007(3)
N11 .028(4) .030(4) .028(4) .000 .000 .010(3)
C12 .041(5) .035(5) .045(6) .000 .000 -.004(4)
C13 .061(6) .028(4) .041(5) .000 .000 .001(4)
C14 .071(6) .039(5) .039(6) .000 .000 -.004(5)
C15 .081(8) .020(6) .059(7) .000 .000 -.003(4)
C16 .058(6) .029(4) .042(6) .000 .000 .004(4)

loop_
_atom_type_symbol
_atom_type_description
_atom_type_scat_dispersion_real
_atom_type_scat_dispersion_imag
_atom_type_scat_source
C C .0033 .0016 'International Tables Vol C Tables 4.2.6.8 and 6.1.1.4'
H H .0000 .0000 'International Tables Vol C Tables 4.2.6.8 and 6.1.1.4'
Cl Cl .1484 .1585 'International Tables Vol C Tables 4.2.6.8 and 6.1.1.4'
Cu Cu .3201 1.2651 'International Tables Vol C Tables 4.2.6.8 and 6.1.1.4'
N N .0061 .0033 'International Tables Vol C Tables 4.2.6.8 and 6.1.1.4'

loop_
_geom_angle_atom_site_label_1
_geom_angle_atom_site_label_2
_geom_angle_atom_site_label_3
_geom_angle_site_symmetry_1
_geom_angle_site_symmetry_3
_geom_angle
N1 Cu1 N1 . 4_655 115.3(2)
N1 Cu1 N11 . . 113.14(19)
N1 Cu1 N11 4_655 . 113.14(19)
N1 Cu1 Cl1 . . 104.41(19)
N1 Cu1 Cl1 4_655 . 104.41(19)
N11 Cu1 Cl1 . . 105.0(2)
C2 N1 C6 . . 117.6(5)
C2 N1 Cu1 . . 122.2(5)
C6 N1 Cu1 . . 120.2(4)
N1 C2 C3 . . 123.4(7)
N1 C2 H2 . . 118.3
C3 C2 H2 . . 118.3
C4 C3 C2 . . 119.4(7)
C4 C3 H3 . . 120.3
C2 C3 H3 . . 120.3
C5 C4 C3 . . 118.6(7)
C5 C4 H4 . . 120.7
C3 C4 H4 . . 120.7
C4 C5 C6 . . 119.0(7)
C4 C5 H5 . . 120.5
C6 C5 H5 . . 120.5
N1 C6 C5 . . 121.9(6)
N1 C6 H6 . . 119.0
C5 C6 H6 . . 119.0
C12 N11 C16 . . 117.5(8)
C12 N11 Cu1 . . 122.2(7)
C16 N11 Cu1 . . 120.3(5)
N11 C12 C13 . . 122.6(9)
N11 C12 H12 . . 118.7
C13 C12 H12 . . 118.7
C12 C13 C14 . . 118.4(9)
C12 C13 H13 . . 120.8
C14 C13 H13 . . 120.8
C15 C14 C13 . . 120.0(9)
C15 C14 H14 . . 120.0
C13 C14 H14 . . 120.0
C14 C15 C16 . . 117.6(8)
C14 C15 H15 . . 121.2
C16 C15 H15 . . 121.2
N11 C16 C15 . . 123.9(8)
N11 C16 H16 . . 118.0
C15 C16 H16 . . 118.0

loop_
_geom_bond_atom_site_label_1
_geom_bond_atom_site_label_2
_geom_bond_site_symmetry_2
_geom_bond_distance
_geom_bond_publ_flag
Cu1 N1 . 2.036(3) ?
Cu1 N1 4_655 2.036(3) ?
Cu1 N11 . 2.058(8) ?
Cu1 Cl1 . 2.420(3) ?
N1 C2 . 1.327(8) ?
N1 C6 . 1.348(8) ?
C2 C3 . 1.380(8) ?
C2 H2 . .9500 ?
C3 C4 . 1.374(11) ?
C3 H3 . .9500 ?
C4 C5 . 1.368(12) ?
C4 H4 . .9500 ?
C5 C6 . 1.411(9) ?
C5 H5 . .9500 ?
C6 H6 . .9500 ?
N11 C12 . 1.336(11) ?
N11 C16 . 1.338(11) ?
C12 C13 . 1.381(12) ?
C12 H12 . .9500 ?
C13 C14 . 1.413(12) ?
C13 H13 . .9500 ?
C14 C15 . 1.343(13) ?
C14 H14 . .9500 ?
C15 C16 . 1.406(11) ?
C15 H15 . .9500 ?
C16 H16 . .9500 ?

loop_
_geom_hbond_atom_site_label_D
_geom_hbond_atom_site_label_H
_geom_hbond_atom_site_label_A
_geom_hbond_site_symmetry_A
_geom_hbond_distance_DH
_geom_hbond_distance_HA
_geom_hbond_distance_DA
_geom_hbond_angle_DHA
C6 H6 Cl1 . .95 2.85 3.519(6) 128.0
C16 H16 Cl1 . .95 2.88 3.560(10) 129.1
C2 H2 Cl1 2_665 .95 2.76 3.699(7) 168.7

loop_
_geom_torsion_atom_site_label_1
_geom_torsion_atom_site_label_2
_geom_torsion_atom_site_label_3
_geom_torsion_atom_site_label_4
_geom_torsion_site_symmetry_1
_geom_torsion
N1 Cu1 N1 C2 4_655 -64.7(7)
N11 Cu1 N1 C2 . 67.8(5)
Cl1 Cu1 N1 C2 . -178.6(4)
N1 Cu1 N1 C6 4_655 114.8(4)
N11 Cu1 N1 C6 . -112.8(5)
Cl1 Cu1 N1 C6 . .8(4)
C6 N1 C2 C3 . -.4(10)
Cu1 N1 C2 C3 . 179.1(6)
N1 C2 C3 C4 . -.5(12)
C2 C3 C4 C5 . 1.9(12)
C3 C4 C5 C6 . -2.4(12)
C2 N1 C6 C5 . -.2(9)
Cu1 N1 C6 C5 . -179.7(5)
C4 C5 C6 N1 . 1.6(10)
N1 Cu1 N11 C12 . -66.75(18)
N1 Cu1 N11 C12 4_655 66.75(18)
Cl1 Cu1 N11 C12 . 180.000(4)
N1 Cu1 N11 C16 . 113.25(18)
N1 Cu1 N11 C16 4_655 -113.25(18)
Cl1 Cu1 N11 C16 . .000(3)
C16 N11 C12 C13 . .000(6)
Cu1 N11 C12 C13 . 180.000(4)
N11 C12 C13 C14 . .000(6)
C12 C13 C14 C15 . .000(6)
C13 C14 C15 C16 . .000(6)
C12 N11 C16 C15 . .000(5)
Cu1 N11 C16 C15 . 180.000(4)
C14 C15 C16 N11 . .000(6)
